data_4028399
loop_
_publ_author_name
'Ramachandra Reddy Donthiri'
'Venkatanarayana Pappula'
'Darapaneni Chandra Mohan'
'Hiren H. Gaywala'
'Subbarayappa Adimurthy'

_publ_section_title
;
 Sodium Hydroxide Catalyzed N-Alkylation of (Hetero) Aromatic Primary
 Amines and N1,C5-Dialkylation of 4-Phenyl-2-aminothiazoles with Benzyl
 Alcohols
;
_journal_name_full 'Journal of Organic Chemistry'
_journal_page_first 6775
_journal_page_last 6781
_journal_paper_doi 10.1021/jo400834h
_journal_volume 78
_journal_year 2013
_chemical_formula_sum 'C54 H52 Cl4 N4 S2'
_chemical_formula_weight 962.92
_chemical_name_systematic
; 
 ? 
;
_space_group_IT_number 2
_symmetry_cell_setting triclinic
_symmetry_space_group_name_Hall '-P 1'
_symmetry_space_group_name_H-M 'P -1'
_atom_sites_solution_hydrogens geom
_atom_sites_solution_primary direct
_atom_sites_solution_secondary difmap
_audit_creation_method SHELXL-97
_cell_angle_alpha 90.607(4)
_cell_angle_beta 90.794(4)
_cell_angle_gamma 99.582(4)
_cell_formula_units_Z 2
_cell_length_a 9.663(3)
_cell_length_b 10.404(3)
_cell_length_c 24.867(6)
_cell_measurement_reflns_used 2.48
_cell_measurement_temperature 110(2)
_cell_measurement_theta_max 8345
_cell_measurement_theta_min 26.56
_cell_volume 2464.6(12)
_computing_cell_refinement 'BRUKER SMART'
_computing_data_collection 'BRUKER SMART'
_computing_data_reduction 'BRUKER SAINT'
_computing_molecular_graphics ORTEP
_computing_structure_refinement 'SHELXL-97 (Sheldrick, 1997)'
_computing_structure_solution 'SHELXS-97 (Sheldrick, 1990)'
_diffrn_ambient_temperature 110(2)
_diffrn_measured_fraction_theta_full 0.978
_diffrn_measured_fraction_theta_max 0.978
_diffrn_measurement_device_type 'BRUKER SMART APEX CCD DIFFRACTOMETER'
_diffrn_measurement_method 'OMEGA-PHI SCAN'
_diffrn_radiation_monochromator graphite
_diffrn_radiation_source 'fine-focus sealed tube'
_diffrn_radiation_type MoK\a
_diffrn_radiation_wavelength 0.71073
_diffrn_reflns_av_R_equivalents 0.0346
_diffrn_reflns_av_sigmaI/netI 0.0475
_diffrn_reflns_limit_h_max 12
_diffrn_reflns_limit_h_min -12
_diffrn_reflns_limit_k_max 13
_diffrn_reflns_limit_k_min -13
_diffrn_reflns_limit_l_max 31
_diffrn_reflns_limit_l_min -31
_diffrn_reflns_number 20418
_diffrn_reflns_theta_full 27.00
_diffrn_reflns_theta_max 27.00
_diffrn_reflns_theta_min 1.64
_exptl_absorpt_coefficient_mu 0.366
_exptl_absorpt_correction_T_max 0.9956
_exptl_absorpt_correction_T_min 0.8919
_exptl_absorpt_correction_type MULTI-SACN
_exptl_absorpt_process_details 'BRUKER SADABS'
_exptl_crystal_colour YELLOW
_exptl_crystal_density_diffrn 1.297
_exptl_crystal_description PLATES
_exptl_crystal_F_000 1008
_exptl_crystal_size_max 0.32
_exptl_crystal_size_mid 0.24
_exptl_crystal_size_min 0.10
_refine_diff_density_max 1.442
_refine_diff_density_min -0.477
_refine_diff_density_rms 0.087
_refine_ls_extinction_method none
_refine_ls_goodness_of_fit_ref 1.049
_refine_ls_hydrogen_treatment mixed
_refine_ls_matrix_type full
_refine_ls_number_parameters 591
_refine_ls_number_reflns 10545
_refine_ls_number_restraints 0
_refine_ls_restrained_S_all 1.049
_refine_ls_R_factor_all 0.0752
_refine_ls_R_factor_gt 0.0655
_refine_ls_shift/su_max 0.002
_refine_ls_shift/su_mean 0.000
_refine_ls_structure_factor_coef Fsqd
_refine_ls_weighting_details 'calc w=1/[\s^2^(Fo^2^)+(0.0866P)^2^+1.9828P] where P=(Fo^2^+2Fc^2^)/3'
_refine_ls_weighting_scheme calc
_refine_ls_wR_factor_gt 0.1650
_refine_ls_wR_factor_ref 0.1719
_reflns_number_gt 8901
_reflns_number_total 10545
_reflns_threshold_expression >2sigma(I)
_cod_data_source_file jo400834h_si_001.cif
_cod_data_source_block 531rrfm
_cod_original_cell_volume 2464.7(11)
_cod_database_code 4028399

loop_
_symmetry_equiv_pos_as_xyz
'x, y, z'
'-x, -y, -z'

loop_
_atom_site_label
_atom_site_type_symbol
_atom_site_fract_x
_atom_site_fract_y
_atom_site_fract_z
_atom_site_U_iso_or_equiv
_atom_site_adp_type
_atom_site_occupancy
_atom_site_symmetry_multiplicity
_atom_site_calc_flag
_atom_site_refinement_flags
S1 S 0.80643(7) 0.81422(6) 1.01807(2) 0.03155(16) Uani 1 1 d .
Cl1 Cl 0.70552(11) 0.71183(11) 1.20411(4) 0.0705(3) Uani 1 1 d .
Cl2 Cl 1.27469(11) 0.76936(9) 0.96798(6) 0.0880(4) Uani 1 1 d .
N2 N 0.6405(2) 0.94074(18) 0.96579(8) 0.0274(4) Uani 1 1 d .
N1 N 0.5601(3) 0.8740(2) 1.05144(9) 0.0355(5) Uani 1 1 d .
C8 C 0.6537(3) 0.8824(2) 1.01133(9) 0.0274(5) Uani 1 1 d .
C9 C 0.7590(3) 0.9387(2) 0.93445(9) 0.0270(5) Uani 1 1 d .
C10 C 0.8592(3) 0.8762(2) 0.95540(10) 0.0300(5) Uani 1 1 d .
C11 C 0.7651(3) 1.0086(2) 0.88269(9) 0.0288(5) Uani 1 1 d .
C6 C 0.5642(3) 0.6788(3) 1.10829(10) 0.0358(6) Uani 1 1 d .
C22 C 1.0085(3) 0.7099(2) 0.92853(10) 0.0300(5) Uani 1 1 d .
C12 C 0.8802(3) 1.1020(2) 0.87015(10) 0.0362(6) Uani 1 1 d .
H12 H 0.9576 1.1166 0.8934 0.043 Uiso 1 1 calc R
C23 C 0.8983(3) 0.6208(3) 0.90798(12) 0.0400(6) Uani 1 1 d .
H23 H 0.8166 0.6497 0.8968 0.048 Uiso 1 1 calc R
C15 C 0.6554(3) 1.0593(3) 0.79907(11) 0.0429(6) Uani 1 1 d .
H15 H 0.5797 1.0425 0.7751 0.051 Uiso 1 1 calc R
C7 C 0.5923(3) 0.8260(3) 1.10389(10) 0.0385(6) Uani 1 1 d .
H7A H 0.5372 0.8626 1.1306 0.046 Uiso 1 1 calc R
H7B H 0.6906 0.8571 1.1124 0.046 Uiso 1 1 calc R
C26 C 1.1380(4) 0.5316(3) 0.93950(14) 0.0521(8) Uani 1 1 d .
H26 H 1.2197 0.5023 0.9503 0.063 Uiso 1 1 calc R
C1 C 0.6119(3) 0.6180(3) 1.15274(12) 0.0465(7) Uani 1 1 d .
C21 C 0.9961(3) 0.8529(2) 0.93304(12) 0.0374(6) Uani 1 1 d .
H21A H 1.0719 0.8969 0.9559 0.045 Uiso 1 1 calc R
H21B H 1.0073 0.8913 0.8977 0.045 Uiso 1 1 calc R
C5 C 0.4887(3) 0.5998(3) 1.06963(12) 0.0430(6) Uani 1 1 d .
H5 H 0.4545 0.6373 1.0395 0.052 Uiso 1 1 calc R
C16 C 0.6533(3) 0.9873(3) 0.84603(10) 0.0368(6) Uani 1 1 d .
H16 H 0.5759 0.9240 0.8530 0.044 Uiso 1 1 calc R
C14 C 0.7677(3) 1.1551(3) 0.78730(10) 0.0416(6) Uani 1 1 d .
C27 C 1.1288(3) 0.6631(3) 0.94353(12) 0.0399(6) Uani 1 1 d .
C24 C 0.9058(3) 0.4890(3) 0.90346(13) 0.0443(7) Uani 1 1 d .
H24 H 0.8300 0.4304 0.8897 0.053 Uiso 1 1 calc R
C13 C 0.8811(3) 1.1738(3) 0.82332(11) 0.0434(7) Uani 1 1 d .
H13 H 0.9593 1.2357 0.8159 0.052 Uiso 1 1 calc R
C25 C 1.0270(3) 0.4460(3) 0.91962(13) 0.0471(7) Uani 1 1 d .
H25 H 1.0329 0.3579 0.9169 0.056 Uiso 1 1 calc R
C2 C 0.5852(4) 0.4842(4) 1.15848(17) 0.0666(11) Uani 1 1 d .
H2 H 0.6177 0.4460 1.1888 0.080 Uiso 1 1 calc R
C17 C 0.7666(4) 1.2421(4) 0.73781(12) 0.0577(9) Uani 1 1 d .
C19 C 0.9027(7) 1.2583(9) 0.7103(3) 0.191(5) Uani 1 1 d .
H19A H 0.9776 1.2779 0.7364 0.286 Uiso 1 1 calc R
H19B H 0.9078 1.3284 0.6852 0.286 Uiso 1 1 calc R
H19C H 0.9111 1.1791 0.6914 0.286 Uiso 1 1 calc R
C4 C 0.4626(4) 0.4656(3) 1.07482(16) 0.0602(9) Uani 1 1 d .
H4 H 0.4123 0.4139 1.0481 0.072 Uiso 1 1 calc R
C20 C 0.7473(6) 1.3783(5) 0.7567(2) 0.1015(19) Uani 1 1 d .
H20A H 0.8223 1.4132 0.7811 0.152 Uiso 1 1 calc R
H20B H 0.6592 1.3731 0.7745 0.152 Uiso 1 1 calc R
H20C H 0.7483 1.4342 0.7261 0.152 Uiso 1 1 calc R
C3 C 0.5107(5) 0.4088(4) 1.1191(2) 0.0732(12) Uani 1 1 d .
H3 H 0.4927 0.3187 1.1225 0.088 Uiso 1 1 calc R
C18 C 0.6338(6) 1.2025(6) 0.70186(18) 0.1027(17) Uani 1 1 d .
H18A H 0.6343 1.2636 0.6732 0.154 Uiso 1 1 calc R
H18B H 0.5515 1.2027 0.7231 0.154 Uiso 1 1 calc R
H18C H 0.6331 1.1168 0.6871 0.154 Uiso 1 1 calc R
S2 S 0.19291(7) 0.18037(6) 0.46371(3) 0.03268(16) Uani 1 1 d .
Cl4 Cl -0.30895(7) 0.23863(7) 0.54737(3) 0.04399(18) Uani 1 1 d .
Cl3 Cl 0.43127(10) 0.25240(10) 0.27512(3) 0.0626(2) Uani 1 1 d .
N3 N 0.4393(2) 0.1004(2) 0.44231(9) 0.0325(5) Uani 1 1 d .
C35 C 0.3362(3) 0.1025(2) 0.47799(10) 0.0292(5) Uani 1 1 d .
N4 N 0.3350(2) 0.05077(18) 0.52556(8) 0.0277(4) Uani 1 1 d .
C38 C 0.1927(2) 0.0053(2) 0.60588(10) 0.0287(5) Uani 1 1 d .
C36 C 0.2145(2) 0.0685(2) 0.55299(10) 0.0278(5) Uani 1 1 d .
C39 C 0.2187(3) -0.1210(2) 0.61225(10) 0.0319(5) Uani 1 1 d .
H39 H 0.2515 -0.1642 0.5834 0.038 Uiso 1 1 calc R
C33 C 0.4755(2) 0.2923(2) 0.38236(10) 0.0315(5) Uani 1 1 d .
C54 C -0.1535(2) 0.3444(2) 0.56233(9) 0.0285(5) Uani 1 1 d .
C48 C -0.0181(3) 0.1612(2) 0.54089(11) 0.0313(5) Uani 1 1 d .
H48A H -0.0532 0.1039 0.5700 0.038 Uiso 1 1 calc R
H48B H -0.0804 0.1384 0.5101 0.038 Uiso 1 1 calc R
C49 C -0.0257(3) 0.2999(2) 0.55780(10) 0.0285(5) Uani 1 1 d .
C37 C 0.1248(3) 0.1350(2) 0.52652(10) 0.0294(5) Uani 1 1 d .
C40 C 0.1963(3) -0.1837(2) 0.66114(10) 0.0347(5) Uani 1 1 d .
H40 H 0.2152 -0.2680 0.6644 0.042 Uiso 1 1 calc R
C53 C -0.1616(3) 0.4695(3) 0.57943(11) 0.0370(6) Uani 1 1 d .
H53 H -0.2484 0.4962 0.5823 0.044 Uiso 1 1 calc R
C43 C 0.1457(3) 0.0674(3) 0.65032(11) 0.0408(6) Uani 1 1 d .
H43 H 0.1289 0.1525 0.6474 0.049 Uiso 1 1 calc R
C32 C 0.5135(3) 0.3736(3) 0.42626(11) 0.0358(6) Uani 1 1 d .
H32 H 0.5137 0.3381 0.4604 0.043 Uiso 1 1 calc R
C50 C 0.0934(3) 0.3879(3) 0.57063(13) 0.0416(6) Uani 1 1 d .
H50 H 0.1805 0.3617 0.5679 0.050 Uiso 1 1 calc R
C41 C 0.1465(3) -0.1239(3) 0.70529(10) 0.0348(5) Uani 1 1 d .
C34 C 0.4309(3) 0.1462(3) 0.38790(10) 0.0337(5) Uani 1 1 d .
H34A H 0.3350 0.1224 0.3747 0.040 Uiso 1 1 calc R
H34B H 0.4898 0.1021 0.3653 0.040 Uiso 1 1 calc R
C42 C 0.1237(3) 0.0038(3) 0.69867(11) 0.0438(7) Uani 1 1 d .
H42 H 0.0927 0.0476 0.7278 0.053 Uiso 1 1 calc R
C31 C 0.5514(3) 0.5070(3) 0.42041(14) 0.0459(7) Uani 1 1 d .
H31 H 0.5746 0.5602 0.4506 0.055 Uiso 1 1 calc R
C28 C 0.4790(3) 0.3500(3) 0.33202(11) 0.0409(6) Uani 1 1 d .
C44 C 0.1164(3) -0.1926(3) 0.75920(11) 0.0429(7) Uani 1 1 d .
C29 C 0.5201(3) 0.4831(3) 0.32563(14) 0.0536(8) Uani 1 1 d .
H29 H 0.5241 0.5189 0.2915 0.064 Uiso 1 1 calc R
C30 C 0.5549(3) 0.5613(3) 0.37007(16) 0.0542(9) Uani 1 1 d .
H30 H 0.5808 0.6508 0.3663 0.065 Uiso 1 1 calc R
C52 C -0.0407(3) 0.5544(3) 0.59221(13) 0.0441(7) Uani 1 1 d .
H52 H -0.0455 0.6386 0.6041 0.053 Uiso 1 1 calc R
C45 C 0.1368(5) -0.3356(4) 0.75636(14) 0.0645(10) Uani 1 1 d .
H45A H 0.1123 -0.3764 0.7901 0.097 Uiso 1 1 calc R
H45B H 0.2331 -0.3397 0.7488 0.097 Uiso 1 1 calc R
H45C H 0.0777 -0.3802 0.7283 0.097 Uiso 1 1 calc R
C51 C 0.0877(3) 0.5144(3) 0.58740(14) 0.0495(8) Uani 1 1 d .
H51 H 0.1700 0.5720 0.5954 0.059 Uiso 1 1 calc R
C46 C -0.0362(4) -0.1901(4) 0.77396(14) 0.0600(9) Uani 1 1 d .
H46A H -0.0510 -0.1014 0.7772 0.090 Uiso 1 1 calc R
H46B H -0.0561 -0.2332 0.8076 0.090 Uiso 1 1 calc R
H46C H -0.0974 -0.2342 0.7464 0.090 Uiso 1 1 calc R
C47 C 0.2136(4) -0.1215(5) 0.80234(13) 0.0705(11) Uani 1 1 d .
H47A H 0.1975 -0.0332 0.8056 0.106 Uiso 1 1 calc R
H47B H 0.3094 -0.1218 0.7926 0.106 Uiso 1 1 calc R
H47C H 0.1955 -0.1646 0.8361 0.106 Uiso 1 1 calc R
H1C H 0.505(3) 0.920(3) 1.0492(12) 0.036(8) Uiso 1 1 d .
H3C H 0.504(3) 0.064(3) 0.4508(11) 0.031(7) Uiso 1 1 d .

loop_
_atom_site_aniso_label
_atom_site_aniso_U_11
_atom_site_aniso_U_22
_atom_site_aniso_U_33
_atom_site_aniso_U_23
_atom_site_aniso_U_13
_atom_site_aniso_U_12
S1 0.0379(3) 0.0287(3) 0.0325(3) 0.0095(2) 0.0015(2) 0.0182(3)
Cl1 0.0709(6) 0.0945(7) 0.0453(5) 0.0272(5) -0.0126(4) 0.0104(5)
Cl2 0.0680(6) 0.0445(5) 0.1536(11) -0.0258(6) -0.0658(7) 0.0228(4)
N2 0.0343(11) 0.0241(9) 0.0272(10) 0.0045(8) 0.0024(8) 0.0144(8)
N1 0.0454(13) 0.0362(11) 0.0316(11) 0.0122(9) 0.0084(9) 0.0254(11)
C8 0.0366(13) 0.0210(10) 0.0284(11) 0.0033(9) 0.0013(9) 0.0154(9)
C9 0.0352(12) 0.0206(10) 0.0277(11) 0.0025(9) 0.0033(9) 0.0112(9)
C10 0.0358(13) 0.0230(11) 0.0333(12) 0.0045(9) 0.0045(10) 0.0107(10)
C11 0.0405(13) 0.0227(11) 0.0265(11) 0.0015(9) 0.0058(10) 0.0146(10)
C6 0.0362(14) 0.0409(14) 0.0344(13) 0.0159(11) 0.0097(10) 0.0171(11)
C22 0.0364(13) 0.0261(11) 0.0309(12) 0.0043(9) 0.0074(10) 0.0141(10)
C12 0.0462(15) 0.0299(12) 0.0334(13) 0.0047(10) 0.0011(11) 0.0083(11)
C23 0.0333(14) 0.0342(13) 0.0546(17) 0.0061(12) 0.0018(12) 0.0116(11)
C15 0.0579(18) 0.0440(15) 0.0287(13) 0.0024(11) -0.0038(12) 0.0144(14)
C7 0.0569(17) 0.0383(14) 0.0258(12) 0.0079(10) 0.0069(11) 0.0228(13)
C26 0.0555(19) 0.0359(15) 0.071(2) -0.0055(14) -0.0184(16) 0.0268(14)
C1 0.0416(16) 0.0536(17) 0.0470(16) 0.0247(14) 0.0046(12) 0.0139(13)
C21 0.0367(14) 0.0254(12) 0.0532(16) 0.0090(11) 0.0122(12) 0.0122(10)
C5 0.0418(15) 0.0443(15) 0.0453(16) 0.0115(13) 0.0060(12) 0.0131(13)
C16 0.0466(15) 0.0328(13) 0.0317(13) 0.0044(10) 0.0022(11) 0.0080(11)
C14 0.0643(19) 0.0362(14) 0.0273(13) 0.0067(11) 0.0080(12) 0.0160(13)
C27 0.0458(16) 0.0316(13) 0.0447(15) -0.0037(11) -0.0102(12) 0.0140(12)
C24 0.0439(16) 0.0320(14) 0.0573(18) -0.0015(12) 0.0000(13) 0.0075(12)
C13 0.0550(18) 0.0341(14) 0.0403(15) 0.0101(12) 0.0089(13) 0.0040(13)
C25 0.0591(19) 0.0263(13) 0.0590(18) -0.0037(12) -0.0033(14) 0.0173(13)
C2 0.067(2) 0.060(2) 0.076(3) 0.047(2) 0.0107(19) 0.0185(19)
C17 0.078(2) 0.063(2) 0.0351(16) 0.0235(14) 0.0067(15) 0.0177(18)
C19 0.182(6) 0.316(10) 0.135(5) 0.181(6) 0.124(5) 0.199(7)
C4 0.057(2) 0.0461(18) 0.075(2) 0.0075(17) 0.0152(17) -0.0009(15)
C20 0.138(4) 0.098(3) 0.089(3) 0.058(3) 0.039(3) 0.074(3)
C3 0.074(3) 0.0404(18) 0.105(3) 0.033(2) 0.022(2) 0.0072(18)
C18 0.140(5) 0.118(4) 0.059(3) 0.030(3) -0.007(3) 0.045(4)
S2 0.0325(3) 0.0316(3) 0.0378(3) 0.0104(2) 0.0052(2) 0.0155(2)
Cl4 0.0285(3) 0.0458(4) 0.0591(4) -0.0118(3) -0.0064(3) 0.0116(3)
Cl3 0.0691(6) 0.0845(6) 0.0323(4) 0.0126(4) -0.0035(3) 0.0068(5)
N3 0.0323(11) 0.0346(11) 0.0346(11) 0.0120(9) 0.0094(9) 0.0160(9)
C35 0.0300(12) 0.0233(11) 0.0368(13) 0.0044(9) 0.0041(10) 0.0109(9)
N4 0.0301(10) 0.0248(9) 0.0306(10) 0.0047(8) 0.0055(8) 0.0111(8)
C38 0.0281(12) 0.0282(11) 0.0308(12) 0.0029(9) 0.0043(9) 0.0073(9)
C36 0.0297(12) 0.0236(11) 0.0316(12) -0.0011(9) 0.0049(9) 0.0085(9)
C39 0.0370(13) 0.0289(12) 0.0317(12) 0.0000(10) 0.0063(10) 0.0104(10)
C33 0.0232(11) 0.0367(13) 0.0369(13) 0.0099(10) 0.0025(9) 0.0107(10)
C54 0.0261(11) 0.0303(12) 0.0303(12) 0.0030(9) -0.0022(9) 0.0080(9)
C48 0.0282(12) 0.0260(11) 0.0411(14) -0.0001(10) 0.0035(10) 0.0086(10)
C49 0.0306(12) 0.0266(11) 0.0307(12) 0.0039(9) 0.0029(9) 0.0112(10)
C37 0.0317(12) 0.0242(11) 0.0337(12) -0.0007(9) 0.0053(9) 0.0086(9)
C40 0.0388(14) 0.0293(12) 0.0379(13) 0.0049(10) 0.0024(11) 0.0109(11)
C53 0.0359(14) 0.0343(13) 0.0453(15) 0.0011(11) -0.0026(11) 0.0195(11)
C43 0.0554(17) 0.0320(13) 0.0387(14) 0.0023(11) 0.0099(12) 0.0178(12)
C32 0.0285(12) 0.0397(14) 0.0411(14) 0.0073(11) 0.0038(10) 0.0106(11)
C50 0.0280(13) 0.0305(13) 0.0680(19) -0.0057(12) 0.0017(12) 0.0100(11)
C41 0.0346(13) 0.0391(14) 0.0319(13) 0.0062(11) 0.0040(10) 0.0087(11)
C34 0.0347(13) 0.0380(13) 0.0304(12) 0.0061(10) 0.0034(10) 0.0115(11)
C42 0.0590(18) 0.0425(15) 0.0345(14) 0.0001(12) 0.0129(12) 0.0209(14)
C31 0.0311(14) 0.0396(15) 0.067(2) 0.0005(14) 0.0057(13) 0.0069(12)
C28 0.0355(14) 0.0511(16) 0.0379(14) 0.0132(12) 0.0008(11) 0.0114(12)
C44 0.0439(16) 0.0513(16) 0.0361(14) 0.0127(12) 0.0081(12) 0.0145(13)
C29 0.0419(17) 0.0581(19) 0.063(2) 0.0356(17) 0.0020(14) 0.0117(14)
C30 0.0369(16) 0.0373(15) 0.090(3) 0.0215(17) 0.0044(16) 0.0085(13)
C52 0.0472(16) 0.0259(12) 0.0622(18) -0.0025(12) -0.0007(14) 0.0152(12)
C45 0.089(3) 0.060(2) 0.0515(19) 0.0277(16) 0.0204(18) 0.029(2)
C51 0.0363(15) 0.0320(14) 0.080(2) -0.0100(14) 0.0005(14) 0.0071(12)
C46 0.0519(19) 0.077(2) 0.0542(19) 0.0226(17) 0.0181(15) 0.0165(17)
C47 0.069(2) 0.104(3) 0.0352(17) 0.0122(18) 0.0003(15) 0.003(2)

loop_
_atom_type_symbol
_atom_type_description
_atom_type_scat_dispersion_real
_atom_type_scat_dispersion_imag
_atom_type_scat_source
C C 0.0033 0.0016 'International Tables Vol C Tables 4.2.6.8 and 6.1.1.4'
H H 0.0000 0.0000 'International Tables Vol C Tables 4.2.6.8 and 6.1.1.4'
N N 0.0061 0.0033 'International Tables Vol C Tables 4.2.6.8 and 6.1.1.4'
S S 0.1246 0.1234 'International Tables Vol C Tables 4.2.6.8 and 6.1.1.4'
Cl Cl 0.1484 0.1585 'International Tables Vol C Tables 4.2.6.8 and 6.1.1.4'

loop_
_geom_angle_atom_site_label_1
_geom_angle_atom_site_label_2
_geom_angle_atom_site_label_3
_geom_angle
C10 S1 C8 89.12(11)
C8 N2 C9 110.20(19)
C8 N1 C7 121.1(2)
C8 N1 H1C 116(2)
C7 N1 H1C 119(2)
N2 C8 N1 124.5(2)
N2 C8 S1 114.85(17)
N1 C8 S1 120.64(18)
C10 C9 N2 116.4(2)
C10 C9 C11 126.5(2)
N2 C9 C11 117.1(2)
C9 C10 C21 130.8(2)
C9 C10 S1 109.39(18)
C21 C10 S1 119.77(18)
C12 C11 C16 117.7(2)
C12 C11 C9 121.1(2)
C16 C11 C9 121.1(2)
C5 C6 C1 117.1(3)
C5 C6 C7 122.2(2)
C1 C6 C7 120.7(3)
C23 C22 C27 117.2(2)
C23 C22 C21 120.3(2)
C27 C22 C21 122.5(2)
C13 C12 C11 120.8(3)
C13 C12 H12 119.6
C11 C12 H12 119.6
C22 C23 C24 121.8(3)
C22 C23 H23 119.1
C24 C23 H23 119.1
C14 C15 C16 121.5(3)
C14 C15 H15 119.3
C16 C15 H15 119.3
N1 C7 C6 114.4(2)
N1 C7 H7A 108.7
C6 C7 H7A 108.7
N1 C7 H7B 108.7
C6 C7 H7B 108.7
H7A C7 H7B 107.6
C25 C26 C27 119.6(3)
C25 C26 H26 120.2
C27 C26 H26 120.2
C2 C1 C6 122.1(3)
C2 C1 Cl1 118.1(3)
C6 C1 Cl1 119.8(2)
C10 C21 C22 113.6(2)
C10 C21 H21A 108.9
C22 C21 H21A 108.9
C10 C21 H21B 108.9
C22 C21 H21B 108.9
H21A C21 H21B 107.7
C6 C5 C4 121.2(3)
C6 C5 H5 119.4
C4 C5 H5 119.4
C11 C16 C15 121.0(3)
C11 C16 H16 119.5
C15 C16 H16 119.5
C15 C14 C13 117.4(2)
C15 C14 C17 121.9(3)
C13 C14 C17 120.6(3)
C22 C27 C26 121.8(3)
C22 C27 Cl2 120.2(2)
C26 C27 Cl2 118.0(2)
C25 C24 C23 119.2(3)
C25 C24 H24 120.4
C23 C24 H24 120.4
C12 C13 C14 121.6(3)
C12 C13 H13 119.2
C14 C13 H13 119.2
C26 C25 C24 120.4(3)
C26 C25 H25 119.8
C24 C25 H25 119.8
C3 C2 C1 119.2(3)
C3 C2 H2 120.4
C1 C2 H2 120.4
C19 C17 C20 106.3(5)
C19 C17 C14 111.0(3)
C20 C17 C14 108.6(3)
C19 C17 C18 116.4(5)
C20 C17 C18 101.0(4)
C14 C17 C18 112.6(3)
C17 C19 H19A 109.5
C17 C19 H19B 109.5
H19A C19 H19B 109.5
C17 C19 H19C 109.5
H19A C19 H19C 109.5
H19B C19 H19C 109.5
C3 C4 C5 120.2(4)
C3 C4 H4 119.9
C5 C4 H4 119.9
C17 C20 H20A 109.5
C17 C20 H20B 109.5
H20A C20 H20B 109.5
C17 C20 H20C 109.5
H20A C20 H20C 109.5
H20B C20 H20C 109.5
C2 C3 C4 120.2(3)
C2 C3 H3 119.9
C4 C3 H3 119.9
C17 C18 H18A 109.5
C17 C18 H18B 109.5
H18A C18 H18B 109.5
C17 C18 H18C 109.5
H18A C18 H18C 109.5
H18B C18 H18C 109.5
C37 S2 C35 89.35(11)
C35 N3 C34 122.7(2)
C35 N3 H3C 118(2)
C34 N3 H3C 119(2)
N4 C35 N3 124.0(2)
N4 C35 S2 114.64(17)
N3 C35 S2 121.34(18)
C35 N4 C36 110.54(19)
C39 C38 C43 117.8(2)
C39 C38 C36 119.6(2)
C43 C38 C36 122.5(2)
C37 C36 N4 116.3(2)
C37 C36 C38 126.8(2)
N4 C36 C38 116.7(2)
C38 C39 C40 120.9(2)
C38 C39 H39 119.6
C40 C39 H39 119.6
C32 C33 C28 117.1(2)
C32 C33 C34 122.2(2)
C28 C33 C34 120.6(2)
C53 C54 C49 122.2(2)
C53 C54 Cl4 118.40(19)
C49 C54 Cl4 119.40(19)
C37 C48 C49 115.7(2)
C37 C48 H48A 108.4
C49 C48 H48A 108.4
C37 C48 H48B 108.4
C49 C48 H48B 108.4
H48A C48 H48B 107.4
C50 C49 C54 116.6(2)
C50 C49 C48 121.5(2)
C54 C49 C48 121.8(2)
C36 C37 C48 131.0(2)
C36 C37 S2 109.15(17)
C48 C37 S2 119.60(18)
C41 C40 C39 121.8(2)
C41 C40 H40 119.1
C39 C40 H40 119.1
C52 C53 C54 119.6(2)
C52 C53 H53 120.2
C54 C53 H53 120.2
C42 C43 C38 120.7(2)
C42 C43 H43 119.7
C38 C43 H43 119.7
C33 C32 C31 121.3(3)
C33 C32 H32 119.4
C31 C32 H32 119.4
C49 C50 C51 122.1(2)
C49 C50 H50 118.9
C51 C50 H50 118.9
C40 C41 C42 116.7(2)
C40 C41 C44 122.8(2)
C42 C41 C44 120.5(2)
N3 C34 C33 114.0(2)
N3 C34 H34A 108.7
C33 C34 H34A 108.7
N3 C34 H34B 108.7
C33 C34 H34B 108.7
H34A C34 H34B 107.6
C43 C42 C41 122.1(2)
C43 C42 H42 118.9
C41 C42 H42 118.9
C30 C31 C32 120.3(3)
C30 C31 H31 119.9
C32 C31 H31 119.9
C29 C28 C33 122.0(3)
C29 C28 Cl3 118.8(2)
C33 C28 Cl3 119.2(2)
C47 C44 C46 109.7(3)
C47 C44 C45 109.2(3)
C46 C44 C45 107.8(3)
C47 C44 C41 109.3(3)
C46 C44 C41 108.9(2)
C45 C44 C41 111.9(2)
C30 C29 C28 119.4(3)
C30 C29 H29 120.3
C28 C29 H29 120.3
C29 C30 C31 119.9(3)
C29 C30 H30 120.1
C31 C30 H30 120.1
C53 C52 C51 119.8(3)
C53 C52 H52 120.1
C51 C52 H52 120.1
C44 C45 H45A 109.5
C44 C45 H45B 109.5
H45A C45 H45B 109.5
C44 C45 H45C 109.5
H45A C45 H45C 109.5
H45B C45 H45C 109.5
C52 C51 C50 119.6(3)
C52 C51 H51 120.2
C50 C51 H51 120.2
C44 C46 H46A 109.5
C44 C46 H46B 109.5
H46A C46 H46B 109.5
C44 C46 H46C 109.5
H46A C46 H46C 109.5
H46B C46 H46C 109.5
C44 C47 H47A 109.5
C44 C47 H47B 109.5
H47A C47 H47B 109.5
C44 C47 H47C 109.5
H47A C47 H47C 109.5
H47B C47 H47C 109.5

loop_
_geom_bond_atom_site_label_1
_geom_bond_atom_site_label_2
_geom_bond_distance
S1 C10 1.743(2)
S1 C8 1.747(2)
Cl1 C1 1.747(4)
Cl2 C27 1.739(3)
N2 C8 1.305(3)
N2 C9 1.397(3)
N1 C8 1.349(3)
N1 C7 1.450(3)
N1 H1C 0.78(3)
C9 C10 1.355(3)
C9 C11 1.482(3)
C10 C21 1.497(3)
C11 C12 1.391(4)
C11 C16 1.392(4)
C6 C5 1.377(4)
C6 C1 1.390(4)
C6 C7 1.516(4)
C22 C23 1.379(4)
C22 C27 1.381(4)
C22 C21 1.516(3)
C12 C13 1.389(4)
C12 H12 0.9300
C23 C24 1.389(4)
C23 H23 0.9300
C15 C14 1.383(4)
C15 C16 1.392(4)
C15 H15 0.9300
C7 H7A 0.9700
C7 H7B 0.9700
C26 C25 1.358(4)
C26 C27 1.388(4)
C26 H26 0.9300
C1 C2 1.381(5)
C21 H21A 0.9700
C21 H21B 0.9700
C5 C4 1.384(4)
C5 H5 0.9300
C16 H16 0.9300
C14 C13 1.392(4)
C14 C17 1.536(4)
C24 C25 1.377(4)
C24 H24 0.9300
C13 H13 0.9300
C25 H25 0.9300
C2 C3 1.366(6)
C2 H2 0.9300
C17 C19 1.476(6)
C17 C20 1.530(6)
C17 C18 1.549(7)
C19 H19A 0.9600
C19 H19B 0.9600
C19 H19C 0.9600
C4 C3 1.368(6)
C4 H4 0.9300
C20 H20A 0.9600
C20 H20B 0.9600
C20 H20C 0.9600
C3 H3 0.9300
C18 H18A 0.9600
C18 H18B 0.9600
C18 H18C 0.9600
S2 C37 1.742(2)
S2 C35 1.751(2)
Cl4 C54 1.741(3)
Cl3 C28 1.744(3)
N3 C35 1.346(3)
N3 C34 1.445(3)
N3 H3C 0.81(3)
C35 N4 1.304(3)
N4 C36 1.395(3)
C38 C39 1.388(3)
C38 C43 1.393(3)
C38 C36 1.479(3)
C36 C37 1.363(3)
C39 C40 1.388(3)
C39 H39 0.9300
C33 C32 1.381(4)
C33 C28 1.392(4)
C33 C34 1.518(4)
C54 C53 1.381(3)
C54 C49 1.394(3)
C48 C37 1.499(3)
C48 C49 1.512(3)
C48 H48A 0.9700
C48 H48B 0.9700
C49 C50 1.378(4)
C40 C41 1.387(4)
C40 H40 0.9300
C53 C52 1.373(4)
C53 H53 0.9300
C43 C42 1.380(4)
C43 H43 0.9300
C32 C31 1.385(4)
C32 H32 0.9300
C50 C51 1.386(4)
C50 H50 0.9300
C41 C42 1.393(4)
C41 C44 1.534(4)
C34 H34A 0.9700
C34 H34B 0.9700
C42 H42 0.9300
C31 C30 1.377(5)
C31 H31 0.9300
C28 C29 1.387(4)
C44 C47 1.518(5)
C44 C46 1.528(4)
C44 C45 1.534(4)
C29 C30 1.369(5)
C29 H29 0.9300
C30 H30 0.9300
C52 C51 1.379(4)
C52 H52 0.9300
C45 H45A 0.9600
C45 H45B 0.9600
C45 H45C 0.9600
C51 H51 0.9300
C46 H46A 0.9600
C46 H46B 0.9600
C46 H46C 0.9600
C47 H47A 0.9600
C47 H47B 0.9600
C47 H47C 0.9600
